data_7205420
loop_
_publ_author_name
'Dey, Sandeep Kumar'
'Pramanik, Avijit'
'Das, Gopal'

_publ_section_title
;
 Anion specificity induced conformational changes in cresol-based
 tripodal podands controlled by weak interactions: structural and
 Hirshfeld surface analysis
;
_journal_issue 5
_journal_name_full CrystEngComm
_journal_page_first 1664
_journal_paper_doi 10.1039/c0ce00518e
_journal_volume 13
_journal_year 2011
_chemical_formula_sum 'C33 H36 N4 O10'
_chemical_formula_weight 648.61
_chemical_name_systematic
;
?
;
_space_group_IT_number 2
_symmetry_cell_setting triclinic
_symmetry_space_group_name_Hall '-P 1'
_symmetry_space_group_name_H-M 'P -1'
_atom_sites_solution_hydrogens geom
_atom_sites_solution_primary direct
_atom_sites_solution_secondary difmap
_audit_creation_method SHELXL-97
_cell_angle_alpha 81.260(2)
_cell_angle_beta 76.965(2)
_cell_angle_gamma 83.641(1)
_cell_formula_units_Z 2
_cell_length_a 10.0888(3)
_cell_length_b 12.3654(4)
_cell_length_c 13.7716(4)
_cell_measurement_reflns_used 3566
_cell_measurement_temperature 298(2)
_cell_measurement_theta_max 0.00
_cell_measurement_theta_min 0.00
_cell_volume 1649.10(9)
_computing_cell_refinement 'Bruker SMART'
_computing_data_collection 'Bruker SMART'
_computing_data_reduction 'Bruker SMART'
_computing_molecular_graphics 'Bruker SHELXTL'
_computing_publication_material 'Bruker SHELXTL'
_computing_structure_refinement 'SHELXL-97 (Sheldrick, 1997)'
_computing_structure_solution 'SHELXS-97 (Sheldrick, 1990)'
_diffrn_ambient_temperature 298(2)
_diffrn_measured_fraction_theta_full 0.987
_diffrn_measured_fraction_theta_max 0.987
_diffrn_measurement_device_type 'CCD area detector'
_diffrn_measurement_method 'phi and omega scans'
_diffrn_radiation_monochromator graphite
_diffrn_radiation_source 'fine-focus sealed tube'
_diffrn_radiation_type MoK\a
_diffrn_radiation_wavelength 0.71073
_diffrn_reflns_av_R_equivalents 0.0643
_diffrn_reflns_av_sigmaI/netI 0.0718
_diffrn_reflns_limit_h_max 13
_diffrn_reflns_limit_h_min -12
_diffrn_reflns_limit_k_max 16
_diffrn_reflns_limit_k_min -14
_diffrn_reflns_limit_l_max 18
_diffrn_reflns_limit_l_min -18
_diffrn_reflns_number 18236
_diffrn_reflns_theta_full 28.35
_diffrn_reflns_theta_max 28.35
_diffrn_reflns_theta_min 1.53
_exptl_absorpt_coefficient_mu 0.097
_exptl_absorpt_correction_T_max 0.979
_exptl_absorpt_correction_T_min 0.966
_exptl_absorpt_correction_type multi-scan
_exptl_absorpt_process_details 'SADAS (Sheldrick, 1997)'
_exptl_crystal_colour Yellow
_exptl_crystal_density_diffrn 1.309
_exptl_crystal_density_method 'not measured'
_exptl_crystal_description rectangular
_exptl_crystal_F_000 684
_exptl_crystal_size_max 0.34
_exptl_crystal_size_mid 0.30
_exptl_crystal_size_min 0.27
_refine_diff_density_max 0.354
_refine_diff_density_min -0.231
_refine_diff_density_rms 0.038
_refine_ls_extinction_method None
_refine_ls_goodness_of_fit_ref 0.924
_refine_ls_matrix_type full
_refine_ls_number_parameters 432
_refine_ls_number_reflns 7568
_refine_ls_number_restraints 0
_refine_ls_restrained_S_all 0.924
_refine_ls_R_factor_all 0.0958
_refine_ls_R_factor_gt 0.0529
_refine_ls_shift/su_max 0.019
_refine_ls_shift/su_mean 0.569
_refine_ls_structure_factor_coef Fsqd
_refine_ls_weighting_details 'calc w=1/[\s^2^(Fo^2^)+(0.0776P)^2^+0.0000P] where P=(Fo^2^+2Fc^2^)/3'
_refine_ls_weighting_scheme calc
_refine_ls_wR_factor_gt 0.1454
_refine_ls_wR_factor_ref 0.1646
_reflns_number_gt 7776
_reflns_number_total 7968
_reflns_threshold_expression >2sigma(I)
_cod_data_source_file C0CE00518E.TXT
_cod_data_source_block p-CresolPic
_cod_depositor_comments
;
The following automatic conversions were performed:
'_symmetry_cell_setting' value 'Triclinic' changed to 'triclinic'
according to '/home/saulius/struct/CIF-dictionaries/cif_core.dic'
dictionary named 'cif_core.dic' version 2.4.1 from 2010-06-29.

Automatic conversion script
Id: cif_fix_enum 1555 2011-01-17 13:19:09Z saulius 
;
_cod_original_sg_symbol_H-M 'P-1 '
_cod_database_code 7205420

loop_
_symmetry_equiv_pos_as_xyz
'x, y, z'
'-x, -y, -z'

loop_
_atom_site_label
_atom_site_type_symbol
_atom_site_fract_x
_atom_site_fract_y
_atom_site_fract_z
_atom_site_U_iso_or_equiv
_atom_site_adp_type
_atom_site_occupancy
_atom_site_symmetry_multiplicity
_atom_site_calc_flag
_atom_site_refinement_flags
_atom_site_disorder_assembly
_atom_site_disorder_group
C31 C 0.1034(2) 0.48810(16) 0.83973(15) 0.0460(5) Uani 1 1 d . . .
C33 C 0.0889(2) 0.64151(16) 0.92562(16) 0.0505(5) Uani 1 1 d . . .
C29 C 0.2338(2) 0.48425(17) 0.96332(16) 0.0511(5) Uani 1 1 d . . .
C30 C 0.1981(2) 0.43449(17) 0.89182(15) 0.0512(5) Uani 1 1 d . . .
H30 H 0.2374 0.3652 0.8786 0.061 Uiso 1 1 calc R . .
C32 C 0.0478(2) 0.59198(17) 0.85590(15) 0.0519(5) Uani 1 1 d . . .
H32 H -0.0161 0.6279 0.8204 0.062 Uiso 1 1 calc R . .
N3 N 0.05831(19) 0.43323(16) 0.76847(14) 0.0558(5) Uani 1 1 d . . .
N2 N 0.3281(3) 0.42179(19) 1.0195(2) 0.0803(7) Uani 1 1 d . . .
N4 N 0.0289(3) 0.75195(18) 0.94003(17) 0.0770(6) Uani 1 1 d . . .
O7 O 0.09435(17) 0.33500(13) 0.76640(13) 0.0744(5) Uani 1 1 d . . .
O8 O -0.01385(18) 0.48532(14) 0.71492(13) 0.0741(5) Uani 1 1 d . . .
O9 O -0.0960(2) 0.77067(16) 0.94544(15) 0.0974(6) Uani 1 1 d . . .
O10 O 0.0976(3) 0.82027(17) 0.9481(2) 0.1394(10) Uani 1 1 d . . .
O5 O 0.3035(3) 0.4202(2) 1.10983(19) 0.1201(8) Uani 1 1 d . . .
O6 O 0.4233(3) 0.3719(3) 0.9755(2) 0.1708(14) Uani 1 1 d . . .
C12 C 0.4939(2) 0.47027(18) 0.67984(17) 0.0571(6) Uani 1 1 d . . .
C13 C 0.4982(3) 0.5650(2) 0.7189(2) 0.0847(8) Uani 1 1 d . . .
H13 H 0.5601 0.5684 0.7590 0.102 Uiso 1 1 calc R . .
C17 C 0.4005(3) 0.4680(2) 0.62260(19) 0.0721(7) Uani 1 1 d . . .
H17 H 0.3956 0.4044 0.5957 0.087 Uiso 1 1 calc R . .
C15 C 0.3174(3) 0.6554(2) 0.6410(2) 0.0770(8) Uani 1 1 d . . .
C14 C 0.4112(3) 0.6553(2) 0.6986(3) 0.0912(9) Uani 1 1 d . . .
H14 H 0.4164 0.7190 0.7254 0.109 Uiso 1 1 calc R . .
C16 C 0.3138(3) 0.5584(3) 0.6043(2) 0.0826(8) Uani 1 1 d . . .
H16 H 0.2503 0.5541 0.5657 0.099 Uiso 1 1 calc R . .
C18 C 0.2220(3) 0.7547(3) 0.6219(3) 0.1230(13) Uani 1 1 d . . .
H18A H 0.2500 0.8163 0.6448 0.184 Uiso 1 1 calc R . .
H18B H 0.1309 0.7405 0.6576 0.184 Uiso 1 1 calc R . .
H18C H 0.2240 0.7706 0.5512 0.184 Uiso 1 1 calc R . .
O2 O 0.57483(17) 0.37471(12) 0.69559(13) 0.0699(5) Uani 1 1 d . . .
C10 C 0.7835(2) 0.27428(19) 0.72204(17) 0.0636(6) Uani 1 1 d . . .
H10A H 0.7536 0.2299 0.6799 0.076 Uiso 1 1 calc R . .
H10B H 0.8793 0.2847 0.6946 0.076 Uiso 1 1 calc R . .
C11 C 0.7034(3) 0.38447(19) 0.7177(2) 0.0678(7) Uani 1 1 d . . .
H11A H 0.6900 0.4121 0.7818 0.081 Uiso 1 1 calc R . .
H11B H 0.7537 0.4362 0.6663 0.081 Uiso 1 1 calc R . .
N1 N 0.76868(18) 0.21318(14) 0.82642(14) 0.0532(5) Uani 1 1 d . . .
C21 C 0.8450(2) -0.06190(18) 0.65758(17) 0.0536(5) Uani 1 1 d . . .
C26 C 0.8301(2) -0.16567(18) 0.71082(17) 0.0583(6) Uani 1 1 d . . .
H26 H 0.8231 -0.1765 0.7801 0.070 Uiso 1 1 calc R . .
C25 C 0.8257(2) -0.25297(19) 0.66025(18) 0.0616(6) Uani 1 1 d . . .
H25 H 0.8141 -0.3224 0.6965 0.074 Uiso 1 1 calc R . .
C22 C 0.8531(2) -0.0469(2) 0.55539(18) 0.0626(6) Uani 1 1 d . . .
H22 H 0.8602 0.0229 0.5193 0.075 Uiso 1 1 calc R . .
C24 C 0.8380(3) -0.2401(2) 0.55763(18) 0.0655(6) Uani 1 1 d . . .
C23 C 0.8505(3) -0.1366(2) 0.50672(18) 0.0719(7) Uani 1 1 d . . .
H23 H 0.8574 -0.1261 0.4375 0.086 Uiso 1 1 calc R . .
C27 C 0.8372(4) -0.3398(3) 0.5045(2) 0.1058(11) Uani 1 1 d . . .
H27A H 0.9142 -0.3904 0.5133 0.159 Uiso 1 1 calc R . .
H27B H 0.8424 -0.3165 0.4341 0.159 Uiso 1 1 calc R . .
H27C H 0.7545 -0.3752 0.5327 0.159 Uiso 1 1 calc R . .
O3 O 0.85227(17) 0.03121(12) 0.69964(11) 0.0648(4) Uani 1 1 d . . .
C19 C 0.8793(2) 0.12256(18) 0.83415(18) 0.0596(6) Uani 1 1 d . . .
H19A H 0.8900 0.1088 0.9033 0.071 Uiso 1 1 calc R . .
H19B H 0.9643 0.1481 0.7932 0.071 Uiso 1 1 calc R . .
C20 C 0.8580(3) 0.01519(18) 0.80281(17) 0.0639(6) Uani 1 1 d . . .
H20A H 0.9325 -0.0387 0.8138 0.077 Uiso 1 1 calc R . .
H20B H 0.7736 -0.0123 0.8430 0.077 Uiso 1 1 calc R . .
C3 C 0.6252(2) 0.01602(17) 1.11320(17) 0.0537(5) Uani 1 1 d . . .
C4 C 0.6883(2) -0.08493(19) 1.14343(19) 0.0656(6) Uani 1 1 d . . .
H4 H 0.7519 -0.1214 1.0968 0.079 Uiso 1 1 calc R . .
C8 C 0.5352(2) 0.07084(18) 1.18359(17) 0.0588(6) Uani 1 1 d . . .
H8 H 0.4938 0.1394 1.1645 0.071 Uiso 1 1 calc R . .
C6 C 0.5643(2) -0.0782(2) 1.31446(18) 0.0636(6) Uani 1 1 d . . .
C7 C 0.5067(2) 0.02349(19) 1.28286(19) 0.0623(6) Uani 1 1 d . . .
H7 H 0.4464 0.0617 1.3299 0.075 Uiso 1 1 calc R . .
C5 C 0.6569(3) -0.1310(2) 1.2423(2) 0.0710(7) Uani 1 1 d . . .
H5 H 0.6987 -0.1994 1.2614 0.085 Uiso 1 1 calc R . .
C9 C 0.5242(3) -0.1320(2) 1.4223(2) 0.0921(9) Uani 1 1 d . . .
H9A H 0.4976 -0.2044 1.4230 0.138 Uiso 1 1 calc R . .
H9B H 0.4492 -0.0889 1.4580 0.138 Uiso 1 1 calc R . .
H9C H 0.6005 -0.1369 1.4541 0.138 Uiso 1 1 calc R . .
O1 O 0.65605(16) 0.05221(12) 1.01171(12) 0.0643(4) Uani 1 1 d . . .
C1 C 0.6253(2) 0.17976(18) 0.86745(17) 0.0580(6) Uani 1 1 d . . .
H1A H 0.5618 0.2384 0.8460 0.070 Uiso 1 1 calc R . .
H1B H 0.6143 0.1154 0.8385 0.070 Uiso 1 1 calc R . .
C2 C 0.5886(2) 0.15465(18) 0.97962(17) 0.0602(6) Uani 1 1 d . . .
H2A H 0.6152 0.2126 1.0097 0.072 Uiso 1 1 calc R . .
H2B H 0.4906 0.1514 1.0016 0.072 Uiso 1 1 calc R . .
C28 C 0.1807(2) 0.59179(17) 0.98760(16) 0.0495(5) Uani 1 1 d . . .
O4 O 0.20916(17) 0.63467(13) 1.05658(12) 0.0714(5) Uani 1 1 d . . .
H1N H 0.784(3) 0.265(2) 0.8622(19) 0.090(9) Uiso 1 1 d . . .

loop_
_atom_site_aniso_label
_atom_site_aniso_U_11
_atom_site_aniso_U_22
_atom_site_aniso_U_33
_atom_site_aniso_U_23
_atom_site_aniso_U_13
_atom_site_aniso_U_12
C31 0.0492(11) 0.0475(12) 0.0453(12) -0.0168(9) -0.0100(10) -0.0058(9)
C33 0.0637(13) 0.0378(11) 0.0519(13) -0.0136(9) -0.0123(11) -0.0018(10)
C29 0.0540(12) 0.0501(12) 0.0529(13) -0.0136(10) -0.0176(10) 0.0024(10)
C30 0.0573(13) 0.0439(12) 0.0549(13) -0.0196(10) -0.0102(10) -0.0005(10)
C32 0.0598(13) 0.0465(12) 0.0529(13) -0.0133(10) -0.0166(10) -0.0001(10)
N3 0.0582(11) 0.0547(12) 0.0594(12) -0.0221(10) -0.0127(10) -0.0047(9)
N2 0.0941(17) 0.0767(15) 0.0817(17) -0.0336(13) -0.0425(14) 0.0248(13)
N4 0.1066(18) 0.0532(13) 0.0838(16) -0.0231(11) -0.0460(14) 0.0119(13)
O7 0.0902(12) 0.0539(10) 0.0923(13) -0.0364(9) -0.0340(10) 0.0040(9)
O8 0.0881(12) 0.0705(11) 0.0796(12) -0.0260(9) -0.0453(10) 0.0050(10)
O9 0.1209(18) 0.0757(13) 0.0931(14) -0.0207(10) -0.0314(13) 0.0339(12)
O10 0.190(3) 0.0567(13) 0.212(3) -0.0442(15) -0.112(2) -0.0019(14)
O5 0.155(2) 0.127(2) 0.0953(17) -0.0176(14) -0.0716(16) 0.0120(16)
O6 0.174(2) 0.190(3) 0.164(2) -0.086(2) -0.093(2) 0.123(2)
C12 0.0625(14) 0.0523(14) 0.0592(14) -0.0013(11) -0.0188(11) -0.0120(11)
C13 0.093(2) 0.0611(17) 0.118(2) -0.0170(16) -0.0591(18) -0.0033(15)
C17 0.0741(16) 0.0744(18) 0.0740(17) -0.0140(13) -0.0243(14) -0.0087(14)
C15 0.0549(15) 0.0732(18) 0.092(2) 0.0177(15) -0.0108(14) -0.0083(13)
C14 0.090(2) 0.0536(16) 0.138(3) -0.0182(16) -0.036(2) -0.0057(15)
C16 0.0698(17) 0.102(2) 0.0800(19) -0.0062(16) -0.0274(14) -0.0086(17)
C18 0.087(2) 0.099(3) 0.157(3) 0.033(2) -0.013(2) 0.0127(18)
O2 0.0796(11) 0.0504(10) 0.0927(12) -0.0117(8) -0.0427(10) -0.0073(8)
C10 0.0722(15) 0.0557(14) 0.0656(16) -0.0080(12) -0.0190(12) -0.0065(12)
C11 0.0761(16) 0.0498(14) 0.0856(18) -0.0040(12) -0.0344(14) -0.0112(12)
N1 0.0639(12) 0.0411(10) 0.0611(12) -0.0147(9) -0.0191(9) -0.0088(8)
C21 0.0536(13) 0.0479(13) 0.0614(14) -0.0167(11) -0.0129(10) 0.0015(10)
C26 0.0718(15) 0.0533(14) 0.0538(14) -0.0143(11) -0.0222(11) 0.0059(11)
C25 0.0716(15) 0.0472(13) 0.0720(16) -0.0126(11) -0.0267(12) 0.0001(11)
C22 0.0678(15) 0.0620(15) 0.0572(15) -0.0027(11) -0.0119(12) -0.0113(12)
C24 0.0771(16) 0.0669(16) 0.0605(16) -0.0199(12) -0.0235(13) -0.0061(13)
C23 0.0814(17) 0.088(2) 0.0515(14) -0.0148(14) -0.0148(13) -0.0184(15)
C27 0.155(3) 0.089(2) 0.091(2) -0.0404(17) -0.039(2) -0.020(2)
O3 0.0905(11) 0.0463(9) 0.0603(10) -0.0125(7) -0.0198(8) -0.0010(8)
C19 0.0633(14) 0.0528(13) 0.0683(15) -0.0162(11) -0.0229(11) 0.0009(11)
C20 0.0816(16) 0.0488(13) 0.0648(16) -0.0180(11) -0.0214(12) 0.0070(11)
C3 0.0563(13) 0.0450(12) 0.0610(15) -0.0132(11) -0.0092(11) -0.0067(10)
C4 0.0657(15) 0.0576(15) 0.0713(17) -0.0205(12) -0.0086(12) 0.0093(12)
C8 0.0641(14) 0.0468(13) 0.0671(16) -0.0167(11) -0.0139(12) 0.0011(11)
C6 0.0617(14) 0.0653(15) 0.0675(16) -0.0143(12) -0.0193(12) -0.0022(12)
C7 0.0573(14) 0.0627(15) 0.0706(17) -0.0243(12) -0.0131(12) 0.0000(11)
C5 0.0747(16) 0.0583(15) 0.0786(19) -0.0101(13) -0.0207(14) 0.0120(12)
C9 0.102(2) 0.098(2) 0.0712(19) -0.0058(16) -0.0176(16) 0.0008(17)
O1 0.0770(10) 0.0468(9) 0.0656(11) -0.0129(7) -0.0085(8) 0.0036(7)
C1 0.0615(14) 0.0478(13) 0.0695(16) -0.0141(11) -0.0189(12) -0.0067(10)
C2 0.0671(14) 0.0449(13) 0.0682(16) -0.0130(11) -0.0110(12) -0.0025(11)
C28 0.0547(12) 0.0478(12) 0.0489(12) -0.0130(10) -0.0103(10) -0.0083(10)
O4 0.0946(12) 0.0651(10) 0.0696(11) -0.0299(8) -0.0343(9) -0.0076(9)

loop_
_atom_type_symbol
_atom_type_description
_atom_type_scat_dispersion_real
_atom_type_scat_dispersion_imag
_atom_type_scat_source
C C 0.0033 0.0016 'International Tables Vol C Tables 4.2.6.8 and 6.1.1.4'
H H 0.0000 0.0000 'International Tables Vol C Tables 4.2.6.8 and 6.1.1.4'
N N 0.0061 0.0033 'International Tables Vol C Tables 4.2.6.8 and 6.1.1.4'
O O 0.0106 0.0060 'International Tables Vol C Tables 4.2.6.8 and 6.1.1.4'

loop_
_geom_angle_atom_site_label_1
_geom_angle_atom_site_label_2
_geom_angle_atom_site_label_3
_geom_angle
_geom_angle_site_symmetry_1
_geom_angle_site_symmetry_3
_geom_angle_publ_flag
C30 C31 C32 121.10(18) . . ?
C30 C31 N3 119.67(18) . . ?
C32 C31 N3 119.2(2) . . ?
C32 C33 C28 125.29(19) . . ?
C32 C33 N4 116.9(2) . . ?
C28 C33 N4 117.74(18) . . ?
C30 C29 C28 124.3(2) . . ?
C30 C29 N2 116.92(19) . . ?
C28 C29 N2 118.71(19) . . ?
C29 C30 C31 119.28(19) . . ?
C33 C32 C31 118.4(2) . . ?
O8 N3 O7 123.36(18) . . ?
O8 N3 C31 119.03(18) . . ?
O7 N3 C31 117.6(2) . . ?
O6 N2 O5 123.0(3) . . ?
O6 N2 C29 118.4(2) . . ?
O5 N2 C29 118.6(2) . . ?
O10 N4 O9 121.9(2) . . ?
O10 N4 C33 120.3(3) . . ?
O9 N4 C33 117.8(2) . . ?
C17 C12 C13 118.3(2) . . ?
C17 C12 O2 116.5(2) . . ?
C13 C12 O2 125.2(2) . . ?
C12 C13 C14 120.0(3) . . ?
C12 C17 C16 120.8(2) . . ?
C14 C15 C16 115.8(3) . . ?
C14 C15 C18 121.5(3) . . ?
C16 C15 C18 122.6(3) . . ?
C15 C14 C13 122.8(3) . . ?
C17 C16 C15 122.3(3) . . ?
C12 O2 C11 117.15(16) . . ?
N1 C10 C11 113.57(19) . . ?
O2 C11 C10 109.92(18) . . ?
C19 N1 C10 112.39(17) . . ?
C19 N1 C1 115.05(17) . . ?
C10 N1 C1 111.35(17) . . ?
C22 C21 C26 119.6(2) . . ?
C22 C21 O3 115.8(2) . . ?
C26 C21 O3 124.6(2) . . ?
C21 C26 C25 119.4(2) . . ?
C24 C25 C26 121.8(2) . . ?
C21 C22 C23 119.5(2) . . ?
C23 C24 C25 117.8(2) . . ?
C23 C24 C27 122.2(2) . . ?
C25 C24 C27 119.9(2) . . ?
C24 C23 C22 121.8(2) . . ?
C21 O3 C20 116.29(17) . . ?
N1 C19 C20 116.28(18) . . ?
O3 C20 C19 109.53(19) . . ?
C8 C3 O1 124.8(2) . . ?
C8 C3 C4 119.4(2) . . ?
O1 C3 C4 115.83(19) . . ?
C5 C4 C3 120.0(2) . . ?
C3 C8 C7 119.6(2) . . ?
C7 C6 C5 117.0(2) . . ?
C7 C6 C9 121.4(2) . . ?
C5 C6 C9 121.5(2) . . ?
C6 C7 C8 122.3(2) . . ?
C4 C5 C6 121.7(2) . . ?
C3 O1 C2 116.18(16) . . ?
C2 C1 N1 114.27(18) . . ?
O1 C2 C1 110.10(17) . . ?
O4 C28 C33 124.69(19) . . ?
O4 C28 C29 123.9(2) . . ?
C33 C28 C29 111.41(18) . . ?

loop_
_geom_bond_atom_site_label_1
_geom_bond_atom_site_label_2
_geom_bond_distance
_geom_bond_site_symmetry_2
_geom_bond_publ_flag
C31 C30 1.375(3) . ?
C31 C32 1.373(3) . ?
C31 N3 1.450(2) . ?
C33 C32 1.372(3) . ?
C33 C28 1.427(3) . ?
C33 N4 1.454(3) . ?
C29 C30 1.368(3) . ?
C29 C28 1.437(3) . ?
C29 N2 1.445(3) . ?
N3 O8 1.218(2) . ?
N3 O7 1.231(2) . ?
N2 O6 1.179(3) . ?
N2 O5 1.210(3) . ?
N4 O10 1.183(3) . ?
N4 O9 1.243(3) . ?
C12 C17 1.363(3) . ?
C12 C13 1.370(3) . ?
C12 O2 1.378(3) . ?
C13 C14 1.376(4) . ?
C17 C16 1.369(4) . ?
C15 C14 1.365(4) . ?
C15 C16 1.378(4) . ?
C15 C18 1.502(4) . ?
O2 C11 1.419(3) . ?
C10 N1 1.503(3) . ?
C10 C11 1.506(3) . ?
N1 C19 1.501(3) . ?
N1 C1 1.509(3) . ?
C21 C22 1.376(3) . ?
C21 C26 1.383(3) . ?
C21 O3 1.381(2) . ?
C26 C25 1.380(3) . ?
C25 C24 1.377(3) . ?
C22 C23 1.386(3) . ?
C24 C23 1.367(3) . ?
C24 C27 1.528(3) . ?
O3 C20 1.418(3) . ?
C19 C20 1.508(3) . ?
C3 C8 1.375(3) . ?
C3 O1 1.377(3) . ?
C3 C4 1.387(3) . ?
C4 C5 1.374(3) . ?
C8 C7 1.383(3) . ?
C6 C7 1.376(3) . ?
C6 C5 1.390(3) . ?
C6 C9 1.517(4) . ?
O1 C2 1.428(3) . ?
C1 C2 1.497(3) . ?
C28 O4 1.255(2) . ?
